data_4087495
loop_
_publ_author_name
'Herbert, Myles B.'
'Suslick, Benjamin A.'
'Liu, Peng'
'Zou, Lufeng'
'Dornan, Peter K.'
'Houk, K. N.'
'Grubbs, Robert H.'

_publ_section_title
;
 Cyclometalated Z-Selective Ruthenium Metathesis Catalysts with Modified
 N-Chelating Groups
;
_journal_issue 12
_journal_name_full Organometallics
_journal_page_first 2858
_journal_paper_doi 10.1021/acs.organomet.5b00185
_journal_volume 34
_journal_year 2015
_chemical_absolute_configuration ad
_chemical_formula_moiety 'C34 H47 N O5 Ru S, C4 H10 O'
_chemical_formula_sum 'C38 H57 N O6 Ru S'
_chemical_formula_weight 756.97
_space_group_crystal_system orthorhombic
_space_group_IT_number 19
_space_group_name_Hall 'P 2ac 2ab'
_space_group_name_H-M_alt 'P 21 21 21'
_atom_sites_solution_hydrogens geom
_atom_sites_solution_primary dual
_audit_creation_date 2013-08-28
_audit_creation_method
;
  Olex2 1.2
  (compiled Apr 23 2013 17:59:47, GUI svn.r4466),
 SHELXL-2013,
 and manual edit
;
_cell_angle_alpha 90
_cell_angle_beta 90
_cell_angle_gamma 90
_cell_formula_units_Z 4
_cell_length_a 11.6331(10)
_cell_length_b 14.1980(13)
_cell_length_c 24.098(2)
_cell_measurement_reflns_used 9633
_cell_measurement_temperature 100
_cell_measurement_theta_max 29.09
_cell_measurement_theta_min 2.22
_cell_volume 3980.2(6)
_computing_cell_refinement 'SAINT V8.32B (Bruker-AXS, 2007)'
_computing_data_collection 'Bruker SMART v5.054 (Bruker-AXS, 2007)'
_computing_data_reduction 'SAINT V8.32B (Bruker-AXS, 2007)'
_computing_molecular_graphics 'DIAMOND 3 (Crystal Impact, 1999)'
_computing_publication_material
;
O. V. Dolomanov, L. J. Bourhis, R. J. Gildea, J. A. K. Howard and H. Puschmann,
OLEX2: a complete structure solution, refinement and analysis program.
J. Appl. Cryst. (2009). 42, 339-341.
 and SHELXTL (Bruker-AXS, 2007)
;
_computing_structure_refinement 'SHELXL-2013/2 (Sheldrick, 2013)'
_computing_structure_solution 'SHELXT (Sheldrick, 2012)'
_diffrn_ambient_temperature 100
_diffrn_detector_area_resol_mean 8.19
_diffrn_measured_fraction_theta_full 1.000
_diffrn_measured_fraction_theta_max 0.894
_diffrn_measurement_device_type 'Bruker SMART 1000 ccd'
_diffrn_measurement_method '\f and \w scans'
_diffrn_radiation_type MoK\a
_diffrn_radiation_wavelength 0.71073
_diffrn_reflns_av_R_equivalents 0.0639
_diffrn_reflns_av_unetI/netI 0.0709
_diffrn_reflns_Laue_measured_fraction_full 1.000
_diffrn_reflns_Laue_measured_fraction_max 0.894
_diffrn_reflns_limit_h_max 17
_diffrn_reflns_limit_h_min -15
_diffrn_reflns_limit_k_max 18
_diffrn_reflns_limit_k_min -21
_diffrn_reflns_limit_l_max 32
_diffrn_reflns_limit_l_min -32
_diffrn_reflns_number 75804
_diffrn_reflns_point_group_measured_fraction_full 1.000
_diffrn_reflns_point_group_measured_fraction_max 0.836
_diffrn_reflns_theta_full 25.000
_diffrn_reflns_theta_max 32.850
_diffrn_reflns_theta_min 1.665
_diffrn_source_current 30
_diffrn_source_power 1.5
_diffrn_source_target Mo
_diffrn_source_voltage 50
_diffrn_standards_number 0
_exptl_absorpt_coefficient_mu 0.488
_exptl_absorpt_correction_T_max 1.0000
_exptl_absorpt_correction_T_min 0.8912
_exptl_absorpt_correction_type multi-scan
_exptl_absorpt_process_details
;
SADABS-2012/1 (Bruker,2012) was used for absorption correction.
wR2(int) was 0.0667 before and 0.0607 after correction.
The Ratio of minimum to maximum transmission is 0.8912.
The \l/2 correction factor is 0.0015.
;
_exptl_crystal_colour purple
_exptl_crystal_density_diffrn 1.263
_exptl_crystal_description 'tapered plate'
_exptl_crystal_F_000 1600
_exptl_crystal_size_max 0.40
_exptl_crystal_size_mid 0.10
_exptl_crystal_size_min 0.05
_refine_diff_density_max 1.122
_refine_diff_density_min -1.000
_refine_diff_density_rms 0.102
_refine_ls_abs_structure_details
;
 Flack x determined using 3801 quotients [(I+)-(I-)]/[(I+)+(I-)]
 (Parsons and Flack (2004), Acta Cryst. A60, s61).
;
_refine_ls_abs_structure_Flack -0.024(10)
_refine_ls_extinction_method none
_refine_ls_goodness_of_fit_ref 1.374
_refine_ls_hydrogen_treatment constr
_refine_ls_matrix_type full
_refine_ls_number_parameters 470
_refine_ls_number_reflns 12393
_refine_ls_number_restraints 0
_refine_ls_restrained_S_all 1.374
_refine_ls_R_factor_all 0.0727
_refine_ls_R_factor_gt 0.0493
_refine_ls_shift/su_max 0.002
_refine_ls_shift/su_mean 0.000
_refine_ls_structure_factor_coef Fsqd
_refine_ls_weighting_details 'w=1/[\s^2^(Fo^2^)+(0.0200P)^2^] where P=(Fo^2^+2Fc^2^)/3'
_refine_ls_weighting_scheme calc
_refine_ls_wR_factor_gt 0.0700
_refine_ls_wR_factor_ref 0.0730
_reflns_Friedel_coverage 0.709
_reflns_Friedel_fraction_full 1.000
_reflns_Friedel_fraction_max 0.766
_reflns_number_gt 10085
_reflns_number_total 12393
_reflns_threshold_expression 'I > 2\s(I)'
_cod_data_source_file om5b00185_si_003.cif
_cod_data_source_block s13011
_cod_depositor_comments
;
The following automatic conversions were performed:

data item '_diffrn_source_target' value 'MO' was changed to 'Mo' in
accordance with the
/home/saulius/struct/COD-crude-data/automatic-downloads/DataCite-retrospective/ACS/depositions/lib/dictionaries/cif_core.dic
dictionary named 'cif_core.dic' version 2.4.2 last updated on
2011-04-26.

Automatic conversion script
Id: cif_fix_values 6909 2019-04-08 15:41:33Z antanas 
;
_cod_original_cell_volume 3980.1(6)
_cod_database_code 4087495
_refine_ls_abs_structure_hooft -0.026(10)
_olex2_refinement_description
;
1. Fixed Uiso
 At 1.2 times of:
  All C(H) groups, All C(H,H) groups
 At 1.5 times of:
  All C(H,H,H) groups
2. Others
 Sof(C32A)=Sof(H32D)=Sof(H32E)=Sof(H32F)=Sof(C33A)=Sof(H33D)=Sof(H33E)=
 Sof(H33F)=Sof(C34A)=Sof(H34D)=Sof(H34E)=Sof(H34F)=1-FVAR(1)
 Sof(C32)=Sof(H32A)=Sof(H32B)=Sof(H32C)=Sof(C33)=Sof(H33A)=Sof(H33B)=Sof(H33C)=
 Sof(C34)=Sof(H34A)=Sof(H34B)=Sof(H34C)=FVAR(1)
3.a Ternary CH refined with riding coordinates:
 C22(H22)
3.b Secondary CH2 refined with riding coordinates:
 C36(H36A,H36B), C37(H37A,H37B)
3.c Aromatic/amide H refined with riding coordinates:
 C8(H8), C10(H10), C15(H15), C17(H17), C18(H18), C19(H19), C20(H20)
3.d Idealised Me refined as rotating group:
 C4(H4A,H4B,H4C), C5(H5A,H5B,H5C), C12(H12A,H12B,H12C), C13(H13A,H13B,H13C),
 C14(H14A,H14B,H14C), C23(H23A,H23B,H23C), C24(H24A,H24B,H24C), C27(H27A,H27B,
 H27C), C28(H28A,H28B,H28C), C29(H29A,H29B,H29C), C32(H32A,H32B,H32C), C33(H33A,
 H33B,H33C), C34(H34A,H34B,H34C), C32A(H32D,H32E,H32F), C33A(H33D,H33E,H33F),
 C34A(H34D,H34E,H34F), C35(H35A,H35B,H35C), C38(H38A,H38B,H38C)
;
_shelx_estimated_absorpt_t_max 0.976
_shelx_estimated_absorpt_t_min 0.829
_shelx_space_group_comment
;
The symmetry employed for this shelxl refinement is uniquely defined
by the following loop, which should always be used as a source of
symmetry information in preference to the above space-group names.
They are only intended as comments.
;
_shelxl_version_number 2013-3

loop_
_space_group_symop_operation_xyz
'x, y, z'
'-x+1/2, -y, z+1/2'
'-x, y+1/2, -z+1/2'
'x+1/2, -y+1/2, -z'

loop_
_atom_site_label
_atom_site_type_symbol
_atom_site_fract_x
_atom_site_fract_y
_atom_site_fract_z
_atom_site_U_iso_or_equiv
_atom_site_adp_type
_atom_site_occupancy
_atom_site_site_symmetry_order
_atom_site_calc_flag
_atom_site_refinement_flags_posn
_atom_site_refinement_flags_adp
_atom_site_refinement_flags_occupancy
_atom_site_disorder_assembly
_atom_site_disorder_group
Ru1 Ru 0.90357(2) 0.52293(2) 0.93419(2) 0.01460(6) Uani 1 1 d . . . . .
S1 S 0.93850(7) 0.30990(6) 0.96619(4) 0.0247(2) Uani 1 1 d . . . . .
O1 O 0.79917(17) 0.65946(13) 0.93637(11) 0.0189(5) Uani 1 1 d . . . . .
O2 O 0.90827(18) 0.52479(15) 1.01736(8) 0.0187(4) Uani 1 1 d . . . . .
O3 O 1.0616(2) 0.61167(17) 1.04007(10) 0.0290(6) Uani 1 1 d . . . . .
O4 O 0.74426(18) 0.42314(15) 0.92555(10) 0.0225(5) Uani 1 1 d . . . . .
O5 O 0.83454(19) 0.48981(16) 0.85585(9) 0.0228(5) Uani 1 1 d . . . . .
N1 N 1.1049(2) 0.38220(16) 0.91720(10) 0.0165(6) Uani 1 1 d . . . . .
C1 C 0.9983(3) 0.40791(19) 0.93459(15) 0.0156(6) Uani 1 1 d . . . . .
C2 C 1.0593(3) 0.2397(2) 0.95601(15) 0.0237(8) Uani 1 1 d . . . . .
C3 C 1.1391(3) 0.2880(2) 0.92859(15) 0.0206(7) Uani 1 1 d . . . . .
C4 C 1.0625(3) 0.1392(3) 0.97506(18) 0.0401(11) Uani 1 1 d . . . . .
H4A H 1.1408 0.1229 0.9865 0.060 Uiso 1 1 calc R U . . .
H4B H 1.0385 0.0979 0.9446 0.060 Uiso 1 1 calc R U . . .
H4C H 1.0101 0.1311 1.0066 0.060 Uiso 1 1 calc R U . . .
C5 C 1.2547(3) 0.2535(2) 0.90851(15) 0.0277(9) Uani 1 1 d . . . . .
H5A H 1.2530 0.2465 0.8681 0.042 Uiso 1 1 calc R U . . .
H5B H 1.2719 0.1925 0.9256 0.042 Uiso 1 1 calc R U . . .
H5C H 1.3142 0.2991 0.9188 0.042 Uiso 1 1 calc R U . . .
C6 C 1.1820(3) 0.4458(2) 0.88846(15) 0.0221(8) Uani 1 1 d . . . . .
C7 C 1.1702(3) 0.4563(2) 0.83098(16) 0.0309(9) Uani 1 1 d . . . . .
C8 C 1.2435(4) 0.5200(3) 0.80499(18) 0.0474(11) Uani 1 1 d . . . . .
H8 H 1.2371 0.5291 0.7661 0.057 Uiso 1 1 calc R U . . .
C9 C 1.3245(4) 0.5696(3) 0.8338(2) 0.0545(14) Uani 1 1 d . . . . .
C10 C 1.3356(3) 0.5569(3) 0.8905(2) 0.0422(12) Uani 1 1 d . . . . .
H10 H 1.3919 0.5917 0.9104 0.051 Uiso 1 1 calc R U . . .
C11 C 1.2639(3) 0.4922(2) 0.91937(16) 0.0298(9) Uani 1 1 d . . . . .
C12 C 1.0810(4) 0.4038(3) 0.79934(16) 0.0388(10) Uani 1 1 d . . . . .
H12A H 1.0941 0.4122 0.7595 0.058 Uiso 1 1 calc R U . . .
H12B H 1.0047 0.4280 0.8091 0.058 Uiso 1 1 calc R U . . .
H12C H 1.0855 0.3367 0.8086 0.058 Uiso 1 1 calc R U . . .
C13 C 1.4025(5) 0.6414(4) 0.8040(3) 0.100(2) Uani 1 1 d . . . . .
H13A H 1.3550 0.6909 0.7873 0.150 Uiso 1 1 calc R U . . .
H13B H 1.4465 0.6094 0.7749 0.150 Uiso 1 1 calc R U . . .
H13C H 1.4555 0.6697 0.8308 0.150 Uiso 1 1 calc R U . . .
C14 C 1.2723(3) 0.4815(3) 0.98076(16) 0.0373(9) Uani 1 1 d . . . . .
H14A H 1.2742 0.4144 0.9903 0.056 Uiso 1 1 calc R U . . .
H14B H 1.2056 0.5111 0.9984 0.056 Uiso 1 1 calc R U . . .
H14C H 1.3429 0.5118 0.9940 0.056 Uiso 1 1 calc R U . . .
C15 C 1.0118(3) 0.6085(2) 0.91052(14) 0.0193(7) Uani 1 1 d . . . . .
H15 H 1.0903 0.5910 0.9071 0.023 Uiso 1 1 calc R U . . .
C16 C 0.9743(3) 0.7041(2) 0.89706(14) 0.0172(7) Uani 1 1 d . . . . .
C17 C 1.0442(3) 0.7690(2) 0.87002(14) 0.0231(8) Uani 1 1 d . . . . .
H17 H 1.1193 0.7512 0.8586 0.028 Uiso 1 1 calc R U . . .
C18 C 1.0044(3) 0.8601(2) 0.85967(15) 0.0255(8) Uani 1 1 d . . . . .
H18 H 1.0518 0.9042 0.8409 0.031 Uiso 1 1 calc R U . . .
C19 C 0.8957(3) 0.8855(2) 0.87697(14) 0.0254(8) Uani 1 1 d . . . . .
H19 H 0.8696 0.9479 0.8706 0.030 Uiso 1 1 calc R U . . .
C20 C 0.8239(3) 0.8221(2) 0.90347(14) 0.0220(8) Uani 1 1 d . . . . .
H20 H 0.7493 0.8403 0.9154 0.026 Uiso 1 1 calc R U . . .
C21 C 0.8638(3) 0.7306(2) 0.91215(14) 0.0160(7) Uani 1 1 d . . . . .
C22 C 0.7009(3) 0.6876(2) 0.97067(16) 0.0260(8) Uani 1 1 d . . . . .
H22 H 0.6488 0.7308 0.9496 0.031 Uiso 1 1 calc R U . . .
C23 C 0.7528(4) 0.7387(3) 1.02216(17) 0.0426(11) Uani 1 1 d . . . . .
H23A H 0.8024 0.7904 1.0098 0.064 Uiso 1 1 calc R U . . .
H23B H 0.7981 0.6939 1.0440 0.064 Uiso 1 1 calc R U . . .
H23C H 0.6904 0.7640 1.0451 0.064 Uiso 1 1 calc R U . . .
C24 C 0.6381(3) 0.6024(3) 0.98899(18) 0.0353(10) Uani 1 1 d . . . . .
H24A H 0.6909 0.5604 1.0088 0.053 Uiso 1 1 calc R U . . .
H24B H 0.6067 0.5697 0.9565 0.053 Uiso 1 1 calc R U . . .
H24C H 0.5751 0.6208 1.0137 0.053 Uiso 1 1 calc R U . . .
C25 C 0.9815(3) 0.5597(2) 1.05226(13) 0.0185(7) Uani 1 1 d . . . . .
C26 C 0.9640(3) 0.5244(3) 1.11238(14) 0.0278(8) Uani 1 1 d . . . . .
C27 C 1.0244(4) 0.5890(4) 1.15318(18) 0.0666(17) Uani 1 1 d . . . . .
H27A H 1.0111 0.5664 1.1911 0.100 Uiso 1 1 calc R U . . .
H27B H 0.9939 0.6530 1.1494 0.100 Uiso 1 1 calc R U . . .
H27C H 1.1071 0.5893 1.1454 0.100 Uiso 1 1 calc R U . . .
C28 C 0.8368(3) 0.5170(3) 1.12661(15) 0.0342(9) Uani 1 1 d . . . . .
H28A H 0.8019 0.5798 1.1256 0.051 Uiso 1 1 calc R U . . .
H28B H 0.8281 0.4902 1.1638 0.051 Uiso 1 1 calc R U . . .
H28C H 0.7984 0.4762 1.0995 0.051 Uiso 1 1 calc R U . . .
C29 C 1.0165(4) 0.4247(3) 1.1151(2) 0.0559(14) Uani 1 1 d . . . . .
H29A H 1.0023 0.3974 1.1518 0.084 Uiso 1 1 calc R U . . .
H29B H 1.0996 0.4285 1.1085 0.084 Uiso 1 1 calc R U . . .
H29C H 0.9812 0.3849 1.0865 0.084 Uiso 1 1 calc R U . . .
C30 C 0.7568(3) 0.4343(2) 0.87390(16) 0.0235(8) Uani 1 1 d . . . . .
C31 C 0.6823(3) 0.3815(3) 0.83252(18) 0.0380(11) Uani 1 1 d . . . . .
C32 C 0.5816(8) 0.4498(7) 0.8201(5) 0.072(4) Uani 0.545(8) 1 d . . P A 1
H32A H 0.5292 0.4206 0.7933 0.109 Uiso 0.545(8) 1 calc R U P A 1
H32B H 0.6120 0.5086 0.8046 0.109 Uiso 0.545(8) 1 calc R U P A 1
H32C H 0.5399 0.4633 0.8545 0.109 Uiso 0.545(8) 1 calc R U P A 1
C33 C 0.6523(11) 0.2910(7) 0.8497(4) 0.069(4) Uani 0.545(8) 1 d . . P A 1
H33A H 0.5951 0.2647 0.8242 0.104 Uiso 0.545(8) 1 calc R U P A 1
H33B H 0.6199 0.2938 0.8872 0.104 Uiso 0.545(8) 1 calc R U P A 1
H33C H 0.7208 0.2508 0.8499 0.104 Uiso 0.545(8) 1 calc R U P A 1
C34 C 0.7468(8) 0.3789(7) 0.7730(3) 0.046(3) Uani 0.545(8) 1 d . . P A 1
H34A H 0.6985 0.3460 0.7460 0.070 Uiso 0.545(8) 1 calc R U P A 1
H34B H 0.8203 0.3458 0.7768 0.070 Uiso 0.545(8) 1 calc R U P A 1
H34C H 0.7608 0.4435 0.7603 0.070 Uiso 0.545(8) 1 calc R U P A 1
C32A C 0.5615(7) 0.3536(7) 0.8630(5) 0.052(4) Uani 0.455(8) 1 d . . P A 2
H32D H 0.5156 0.3138 0.8382 0.079 Uiso 0.455(8) 1 calc R U P A 2
H32E H 0.5185 0.4111 0.8717 0.079 Uiso 0.455(8) 1 calc R U P A 2
H32F H 0.5778 0.3192 0.8974 0.079 Uiso 0.455(8) 1 calc R U P A 2
C33A C 0.7453(9) 0.2809(6) 0.8288(5) 0.046(3) Uani 0.455(8) 1 d . . P A 2
H33D H 0.7033 0.2401 0.8030 0.069 Uiso 0.455(8) 1 calc R U P A 2
H33E H 0.7467 0.2517 0.8657 0.069 Uiso 0.455(8) 1 calc R U P A 2
H33F H 0.8242 0.2896 0.8155 0.069 Uiso 0.455(8) 1 calc R U P A 2
C34A C 0.6656(13) 0.4228(9) 0.7813(5) 0.072(5) Uani 0.455(8) 1 d . . P A 2
H34D H 0.6227 0.3796 0.7573 0.107 Uiso 0.455(8) 1 calc R U P A 2
H34E H 0.7403 0.4368 0.7644 0.107 Uiso 0.455(8) 1 calc R U P A 2
H34F H 0.6221 0.4814 0.7858 0.107 Uiso 0.455(8) 1 calc R U P A 2
O6 O 0.1551(2) 0.17203(18) 0.77935(11) 0.0356(7) Uani 1 1 d . . . . .
C35 C -0.0197(4) 0.1224(3) 0.8193(2) 0.0615(15) Uani 1 1 d . . . . .
H35A H -0.0248 0.1802 0.8413 0.092 Uiso 1 1 calc R U . . .
H35B H 0.0221 0.0743 0.8403 0.092 Uiso 1 1 calc R U . . .
H35C H -0.0972 0.0996 0.8108 0.092 Uiso 1 1 calc R U . . .
C36 C 0.0421(4) 0.1423(3) 0.7669(2) 0.0506(13) Uani 1 1 d . . . . .
H36A H 0.0446 0.0848 0.7436 0.061 Uiso 1 1 calc R U . . .
H36B H 0.0014 0.1921 0.7459 0.061 Uiso 1 1 calc R U . . .
C37 C 0.2192(4) 0.1976(3) 0.73145(16) 0.0421(11) Uani 1 1 d . . . . .
H37A H 0.1762 0.2449 0.7095 0.051 Uiso 1 1 calc R U . . .
H37B H 0.2322 0.1416 0.7078 0.051 Uiso 1 1 calc R U . . .
C38 C 0.3321(4) 0.2378(4) 0.74986(18) 0.0530(14) Uani 1 1 d . . . . .
H38A H 0.3735 0.1909 0.7720 0.079 Uiso 1 1 calc R U . . .
H38B H 0.3184 0.2942 0.7724 0.079 Uiso 1 1 calc R U . . .
H38C H 0.3780 0.2546 0.7172 0.079 Uiso 1 1 calc R U . . .

loop_
_atom_site_aniso_label
_atom_site_aniso_U_11
_atom_site_aniso_U_22
_atom_site_aniso_U_33
_atom_site_aniso_U_23
_atom_site_aniso_U_13
_atom_site_aniso_U_12
Ru1 0.01403(10) 0.01121(10) 0.01856(12) -0.00137(12) 0.00064(12) 0.00088(11)
S1 0.0248(5) 0.0170(4) 0.0323(5) 0.0088(4) 0.0031(4) 0.0024(3)
O1 0.0146(10) 0.0135(10) 0.0286(13) 0.0008(11) 0.0055(11) 0.0033(8)
O2 0.0155(10) 0.0200(10) 0.0205(11) -0.0032(10) 0.0016(10) -0.0029(13)
O3 0.0267(14) 0.0288(13) 0.0316(15) -0.0002(11) -0.0011(11) -0.0151(11)
O4 0.0175(11) 0.0188(11) 0.0311(16) -0.0012(11) -0.0043(11) -0.0006(9)
O5 0.0300(13) 0.0164(12) 0.0221(13) 0.0004(10) -0.0063(10) 0.0040(10)
N1 0.0191(14) 0.0138(12) 0.0166(14) 0.0002(10) -0.0005(12) 0.0022(12)
C1 0.0219(16) 0.0149(14) 0.0099(15) -0.0004(15) -0.0001(16) 0.0017(12)
C2 0.0269(19) 0.0167(16) 0.027(2) 0.0043(15) -0.0036(15) 0.0071(14)
C3 0.0242(16) 0.0168(15) 0.0207(19) -0.0014(15) -0.0039(16) 0.0080(13)
C4 0.039(2) 0.0248(19) 0.056(3) 0.016(2) -0.001(2) 0.0065(17)
C5 0.030(2) 0.0229(18) 0.030(2) -0.0041(16) -0.0026(17) 0.0142(16)
C6 0.0204(18) 0.0132(15) 0.033(2) -0.0003(15) 0.0098(15) 0.0094(13)
C7 0.037(2) 0.024(2) 0.032(2) 0.0103(16) 0.0169(18) 0.0184(16)
C8 0.051(3) 0.047(3) 0.044(3) 0.024(3) 0.022(2) 0.025(3)
C9 0.051(3) 0.039(3) 0.074(4) 0.025(3) 0.019(3) 0.010(2)
C10 0.018(2) 0.031(2) 0.078(4) -0.001(2) 0.008(2) 0.0046(16)
C11 0.0171(17) 0.0217(18) 0.051(3) 0.0005(17) 0.0078(16) 0.0086(14)
C12 0.059(3) 0.037(2) 0.021(2) 0.0028(17) 0.005(2) 0.023(2)
C13 0.071(4) 0.086(4) 0.144(6) 0.061(4) 0.038(5) -0.004(4)
C14 0.0255(19) 0.0291(19) 0.057(3) -0.015(2) -0.0089(18) 0.0054(18)
C15 0.0145(16) 0.0174(16) 0.0260(19) -0.0015(15) 0.0010(14) 0.0044(13)
C16 0.0179(17) 0.0142(16) 0.0194(19) -0.0007(14) 0.0002(14) -0.0021(13)
C17 0.0232(18) 0.0216(17) 0.025(2) 0.0012(15) 0.0048(15) -0.0004(15)
C18 0.031(2) 0.0190(17) 0.026(2) 0.0078(16) 0.0015(17) -0.0028(15)
C19 0.033(2) 0.0153(15) 0.0278(19) 0.0062(14) 0.0021(18) 0.0034(16)
C20 0.0223(18) 0.0181(17) 0.026(2) 0.0008(15) -0.0010(15) 0.0041(14)
C21 0.0173(16) 0.0123(15) 0.0182(18) 0.0009(13) 0.0015(13) -0.0007(12)
C22 0.0225(18) 0.0244(18) 0.031(2) 0.0010(17) 0.0139(16) 0.0087(15)
C23 0.051(3) 0.033(2) 0.044(3) -0.005(2) 0.011(2) 0.005(2)
C24 0.0217(19) 0.028(2) 0.056(3) 0.0014(19) 0.0145(18) 0.0010(15)
C25 0.0169(16) 0.0142(14) 0.024(2) -0.0049(14) 0.0025(14) 0.0006(13)
C26 0.032(2) 0.0337(19) 0.0173(18) -0.0040(19) 0.0032(15) -0.004(2)
C27 0.071(4) 0.104(4) 0.024(3) -0.010(3) 0.002(2) -0.052(3)
C28 0.038(2) 0.038(2) 0.027(2) 0.002(2) 0.0049(17) -0.006(2)
C29 0.057(3) 0.069(3) 0.041(3) 0.025(3) 0.003(2) 0.021(3)
C30 0.0251(19) 0.0140(16) 0.031(2) -0.0059(16) -0.0104(16) 0.0089(14)
C31 0.032(2) 0.038(2) 0.044(3) -0.019(2) -0.017(2) 0.0006(18)
C32 0.039(6) 0.094(8) 0.084(8) -0.043(6) -0.045(5) 0.023(5)
C33 0.108(11) 0.059(7) 0.040(6) -0.007(5) -0.016(6) -0.046(7)
C34 0.048(6) 0.067(7) 0.025(5) -0.010(4) -0.010(4) -0.014(5)
C32A 0.016(5) 0.045(6) 0.096(9) -0.032(6) -0.019(5) -0.001(4)
C33A 0.038(6) 0.035(5) 0.064(8) -0.029(5) -0.010(6) -0.005(4)
C34A 0.086(12) 0.067(9) 0.062(9) 0.019(7) -0.051(9) -0.019(8)
O6 0.0507(18) 0.0272(15) 0.0289(16) -0.0007(12) 0.0002(14) 0.0005(13)
C35 0.066(3) 0.055(3) 0.064(4) 0.003(3) -0.005(3) -0.031(3)
C36 0.065(3) 0.039(3) 0.048(3) -0.011(2) -0.007(3) -0.016(2)
C37 0.070(3) 0.034(2) 0.022(2) -0.0043(19) 0.006(2) 0.014(2)
C38 0.050(3) 0.074(4) 0.036(3) 0.011(3) 0.020(2) 0.021(3)

loop_
_atom_type_symbol
_atom_type_description
_atom_type_scat_dispersion_real
_atom_type_scat_dispersion_imag
_atom_type_scat_source
C C 0.0033 0.0016 'International Tables Vol C Tables 4.2.6.8 and 6.1.1.4'
H H 0.0000 0.0000 'International Tables Vol C Tables 4.2.6.8 and 6.1.1.4'
N N 0.0061 0.0033 'International Tables Vol C Tables 4.2.6.8 and 6.1.1.4'
O O 0.0106 0.0060 'International Tables Vol C Tables 4.2.6.8 and 6.1.1.4'
Ru Ru -1.2594 0.8363 'International Tables Vol C Tables 4.2.6.8 and 6.1.1.4'
S S 0.1246 0.1234 'International Tables Vol C Tables 4.2.6.8 and 6.1.1.4'

loop_
_geom_angle_atom_site_label_1
_geom_angle_atom_site_label_2
_geom_angle_atom_site_label_3
_geom_angle
O1 Ru1 O4 95.42(8)
O1 Ru1 C30 94.31(9)
O2 Ru1 O1 88.87(9)
O2 Ru1 O4 96.80(9)
O2 Ru1 O5 155.49(9)
O2 Ru1 C30 126.11(11)
O4 Ru1 C30 29.32(10)
O5 Ru1 O1 90.42(9)
O5 Ru1 O4 58.88(9)
O5 Ru1 C30 29.59(10)
C1 Ru1 O1 177.49(12)
C1 Ru1 O2 89.47(12)
C1 Ru1 O4 86.64(10)
C1 Ru1 O5 91.87(12)
C1 Ru1 C30 88.19(12)
C15 Ru1 O1 79.09(11)
C15 Ru1 O2 106.41(12)
C15 Ru1 O4 155.94(12)
C15 Ru1 O5 97.49(12)
C15 Ru1 C1 99.59(14)
C15 Ru1 C30 127.04(14)
C1 S1 C2 94.24(15)
C21 O1 Ru1 108.63(17)
C21 O1 C22 117.5(2)
C22 O1 Ru1 131.13(19)
C25 O2 Ru1 132.2(2)
C30 O4 Ru1 85.44(19)
C30 O5 Ru1 95.9(2)
C1 N1 C3 116.6(3)
C1 N1 C6 123.0(2)
C3 N1 C6 120.3(3)
S1 C1 Ru1 116.34(16)
N1 C1 Ru1 137.0(2)
N1 C1 S1 106.6(2)
C3 C2 S1 109.8(2)
C3 C2 C4 128.7(3)
C4 C2 S1 121.4(3)
N1 C3 C5 119.5(3)
C2 C3 N1 112.6(3)
C2 C3 C5 127.9(3)
C2 C4 H4A 109.5
C2 C4 H4B 109.5
C2 C4 H4C 109.5
H4A C4 H4B 109.5
H4A C4 H4C 109.5
H4B C4 H4C 109.5
C3 C5 H5A 109.5
C3 C5 H5B 109.5
C3 C5 H5C 109.5
H5A C5 H5B 109.5
H5A C5 H5C 109.5
H5B C5 H5C 109.5
C7 C6 N1 118.6(3)
C11 C6 N1 117.9(3)
C11 C6 C7 123.5(3)
C6 C7 C12 121.4(3)
C8 C7 C6 117.1(4)
C8 C7 C12 121.5(4)
C7 C8 H8 119.0
C9 C8 C7 121.9(4)
C9 C8 H8 119.0
C8 C9 C10 119.9(4)
C8 C9 C13 120.7(5)
C10 C9 C13 119.4(5)
C9 C10 H10 119.6
C9 C10 C11 120.8(4)
C11 C10 H10 119.6
C6 C11 C10 116.8(4)
C6 C11 C14 122.2(3)
C10 C11 C14 120.9(4)
C7 C12 H12A 109.5
C7 C12 H12B 109.5
C7 C12 H12C 109.5
H12A C12 H12B 109.5
H12A C12 H12C 109.5
H12B C12 H12C 109.5
C9 C13 H13A 109.5
C9 C13 H13B 109.5
C9 C13 H13C 109.5
H13A C13 H13B 109.5
H13A C13 H13C 109.5
H13B C13 H13C 109.5
C11 C14 H14A 109.5
C11 C14 H14B 109.5
C11 C14 H14C 109.5
H14A C14 H14B 109.5
H14A C14 H14C 109.5
H14B C14 H14C 109.5
Ru1 C15 H15 120.7
C16 C15 Ru1 118.5(2)
C16 C15 H15 120.7
C17 C16 C15 123.0(3)
C21 C16 C15 118.1(3)
C21 C16 C17 119.0(3)
C16 C17 H17 119.9
C16 C17 C18 120.2(3)
C18 C17 H17 119.9
C17 C18 H18 120.3
C19 C18 C17 119.5(3)
C19 C18 H18 120.3
C18 C19 H19 119.2
C18 C19 C20 121.5(3)
C20 C19 H19 119.2
C19 C20 H20 120.9
C19 C20 C21 118.2(3)
C21 C20 H20 120.9
O1 C21 C20 124.1(3)
C16 C21 O1 114.5(3)
C16 C21 C20 121.5(3)
O1 C22 H22 110.7
O1 C22 C23 105.9(3)
O1 C22 C24 109.3(3)
C23 C22 H22 110.7
C24 C22 H22 110.7
C24 C22 C23 109.5(3)
C22 C23 H23A 109.5
C22 C23 H23B 109.5
C22 C23 H23C 109.5
H23A C23 H23B 109.5
H23A C23 H23C 109.5
H23B C23 H23C 109.5
C22 C24 H24A 109.5
C22 C24 H24B 109.5
C22 C24 H24C 109.5
H24A C24 H24B 109.5
H24A C24 H24C 109.5
H24B C24 H24C 109.5
O2 C25 C26 113.4(3)
O3 C25 O2 125.1(3)
O3 C25 C26 121.4(3)
C27 C26 C25 110.5(3)
C27 C26 C28 110.2(4)
C27 C26 C29 110.1(4)
C28 C26 C25 111.2(3)
C28 C26 C29 108.2(4)
C29 C26 C25 106.5(3)
C26 C27 H27A 109.5
C26 C27 H27B 109.5
C26 C27 H27C 109.5
H27A C27 H27B 109.5
H27A C27 H27C 109.5
H27B C27 H27C 109.5
C26 C28 H28A 109.5
C26 C28 H28B 109.5
C26 C28 H28C 109.5
H28A C28 H28B 109.5
H28A C28 H28C 109.5
H28B C28 H28C 109.5
C26 C29 H29A 109.5
C26 C29 H29B 109.5
C26 C29 H29C 109.5
H29A C29 H29B 109.5
H29A C29 H29C 109.5
H29B C29 H29C 109.5
O4 C30 Ru1 65.24(17)
O4 C30 O5 119.7(3)
O4 C30 C31 121.3(3)
O5 C30 Ru1 54.52(16)
O5 C30 C31 119.0(3)
C31 C30 Ru1 172.5(3)
C30 C31 C32 104.4(4)
C30 C31 C34 109.2(4)
C30 C31 C32A 108.4(5)
C30 C31 C33A 102.4(4)
C32 C31 C34 101.1(7)
C33 C31 C30 113.7(5)
C33 C31 C32 116.4(7)
C33 C31 C34 111.0(6)
C33A C31 C32A 101.6(6)
C34A C31 C30 117.2(6)
C34A C31 C32A 112.6(8)
C34A C31 C33A 113.1(8)
C31 C32 H32A 109.5
C31 C32 H32B 109.5
C31 C32 H32C 109.5
H32A C32 H32B 109.5
H32A C32 H32C 109.5
H32B C32 H32C 109.5
C31 C33 H33A 109.5
C31 C33 H33B 109.5
C31 C33 H33C 109.5
H33A C33 H33B 109.5
H33A C33 H33C 109.5
H33B C33 H33C 109.5
C31 C34 H34A 109.5
C31 C34 H34B 109.5
C31 C34 H34C 109.5
H34A C34 H34B 109.5
H34A C34 H34C 109.5
H34B C34 H34C 109.5
C31 C32A H32D 109.5
C31 C32A H32E 109.5
C31 C32A H32F 109.5
H32D C32A H32E 109.5
H32D C32A H32F 109.5
H32E C32A H32F 109.5
C31 C33A H33D 109.5
C31 C33A H33E 109.5
C31 C33A H33F 109.5
H33D C33A H33E 109.5
H33D C33A H33F 109.5
H33E C33A H33F 109.5
C31 C34A H34D 109.5
C31 C34A H34E 109.5
C31 C34A H34F 109.5
H34D C34A H34E 109.5
H34D C34A H34F 109.5
H34E C34A H34F 109.5
C36 O6 C37 113.0(3)
H35A C35 H35B 109.5
H35A C35 H35C 109.5
H35B C35 H35C 109.5
C36 C35 H35A 109.5
C36 C35 H35B 109.5
C36 C35 H35C 109.5
O6 C36 C35 109.1(4)
O6 C36 H36A 109.9
O6 C36 H36B 109.9
C35 C36 H36A 109.9
C35 C36 H36B 109.9
H36A C36 H36B 108.3
O6 C37 H37A 110.0
O6 C37 H37B 110.0
O6 C37 C38 108.4(3)
H37A C37 H37B 108.4
C38 C37 H37A 110.0
C38 C37 H37B 110.0
C37 C38 H38A 109.5
C37 C38 H38B 109.5
C37 C38 H38C 109.5
H38A C38 H38B 109.5
H38A C38 H38C 109.5
H38B C38 H38C 109.5

loop_
_geom_bond_atom_site_label_1
_geom_bond_atom_site_label_2
_geom_bond_distance
Ru1 O1 2.2882(19)
Ru1 O2 2.0051(19)
Ru1 O4 2.342(2)
Ru1 O5 2.105(2)
Ru1 C1 1.970(3)
Ru1 C15 1.841(3)
Ru1 C30 2.571(3)
S1 C1 1.732(3)
S1 C2 1.740(3)
O1 C21 1.388(4)
O1 C22 1.466(4)
O2 C25 1.296(4)
O3 C25 1.225(4)
O4 C30 1.263(4)
O5 C30 1.276(4)
N1 C1 1.359(4)
N1 C3 1.423(4)
N1 C6 1.449(4)
C2 C3 1.330(5)
C2 C4 1.500(5)
C3 C5 1.511(4)
C4 H4A 0.9800
C4 H4B 0.9800
C4 H4C 0.9800
C5 H5A 0.9800
C5 H5B 0.9800
C5 H5C 0.9800
C6 C7 1.400(5)
C6 C11 1.377(5)
C7 C8 1.391(5)
C7 C12 1.488(6)
C8 H8 0.9500
C8 C9 1.366(7)
C9 C10 1.384(7)
C9 C13 1.543(6)
C10 H10 0.9500
C10 C11 1.422(5)
C11 C14 1.491(5)
C12 H12A 0.9800
C12 H12B 0.9800
C12 H12C 0.9800
C13 H13A 0.9800
C13 H13B 0.9800
C13 H13C 0.9800
C14 H14A 0.9800
C14 H14B 0.9800
C14 H14C 0.9800
C15 H15 0.9500
C15 C16 1.462(4)
C16 C17 1.391(5)
C16 C21 1.388(4)
C17 H17 0.9500
C17 C18 1.397(5)
C18 H18 0.9500
C18 C19 1.378(5)
C19 H19 0.9500
C19 C20 1.385(5)
C20 H20 0.9500
C20 C21 1.395(4)
C22 H22 1.0000
C22 C23 1.559(5)
C22 C24 1.480(5)
C23 H23A 0.9800
C23 H23B 0.9800
C23 H23C 0.9800
C24 H24A 0.9800
C24 H24B 0.9800
C24 H24C 0.9800
C25 C26 1.546(5)
C26 C27 1.517(5)
C26 C28 1.522(5)
C26 C29 1.544(6)
C27 H27A 0.9800
C27 H27B 0.9800
C27 H27C 0.9800
C28 H28A 0.9800
C28 H28B 0.9800
C28 H28C 0.9800
C29 H29A 0.9800
C29 H29B 0.9800
C29 H29C 0.9800
C30 C31 1.519(5)
C31 C32 1.550(9)
C31 C33 1.395(10)
C31 C34 1.619(9)
C31 C32A 1.635(11)
C31 C33A 1.607(10)
C31 C34A 1.381(11)
C32 H32A 0.9800
C32 H32B 0.9800
C32 H32C 0.9800
C33 H33A 0.9800
C33 H33B 0.9800
C33 H33C 0.9800
C34 H34A 0.9800
C34 H34B 0.9800
C34 H34C 0.9800
C32A H32D 0.9800
C32A H32E 0.9800
C32A H32F 0.9800
C33A H33D 0.9800
C33A H33E 0.9800
C33A H33F 0.9800
C34A H34D 0.9800
C34A H34E 0.9800
C34A H34F 0.9800
O6 C36 1.414(5)
O6 C37 1.421(5)
C35 H35A 0.9800
C35 H35B 0.9800
C35 H35C 0.9800
C35 C36 1.480(6)
C36 H36A 0.9900
C36 H36B 0.9900
C37 H37A 0.9900
C37 H37B 0.9900
C37 C38 1.499(6)
C38 H38A 0.9800
C38 H38B 0.9800
C38 H38C 0.9800
